data_7023703
loop_
_publ_author_name
'Smida, Mouna'
'Lhoste, J\'er\^ome'
'Pimenta, Vanessa'
'H\'emon-Ribaud, Annie'
'Jouffret, Laurent'
'Leblanc, Marc'
'Dammak, Mohamed'
'Gren\`eche, Jean-Marc'
'Maisonneuve, Vincent'

_publ_section_title
;
 New series of hybrid fluoroferrates synthesized with triazoles: various
 dimensionalities and M\"ossbauer studies.
;
_journal_issue 44
_journal_name_full 'Dalton transactions (Cambridge, England : 2003)'
_journal_page_first 15748
_journal_page_last 15755
_journal_paper_doi 10.1039/c3dt51812d
_journal_volume 42
_journal_year 2013
_chemical_formula_moiety 'C2 H3 F5 Fe2 N3'
_chemical_formula_sum 'C2 H3 F5 Fe2 N3'
_chemical_formula_weight 275.77
_chemical_name_systematic ' ?'
_space_group_IT_number 74
_symmetry_cell_setting orthorhombic
_symmetry_space_group_name_Hall '-I 2b 2'
_symmetry_space_group_name_H-M 'I m m a'
_cell_angle_alpha 90.00000
_cell_angle_beta 90.00000
_cell_angle_gamma 90.00000
_cell_formula_units_Z 4
_cell_length_a 9.1552(3)
_cell_length_b 7.4896(2)
_cell_length_c 9.4644(3)
_cell_measurement_temperature 296(2)
_cell_volume 648.96(3)
_computing_structure_refinement FULLPROF
_diffrn_ambient_temperature 296(2)
_diffrn_detector_type ' XCelerator PANanalytical'
_diffrn_measurement_device_type 'Panalytical XPERT-PRO'
_diffrn_radiation_type 'Cu K\a'
_diffrn_radiation_wavelength 1.5418
_diffrn_reflns_limit_h_max 9
_diffrn_reflns_limit_h_min 0
_diffrn_reflns_limit_k_max 7
_diffrn_reflns_limit_k_min 0
_diffrn_reflns_limit_l_max 9
_diffrn_reflns_limit_l_min 0
_diffrn_source 'X-ray tube'
_exptl_crystal_colour purple
_exptl_crystal_density_diffrn 2.822
_exptl_crystal_density_meas ?
_pd_instr_location ' ?'
_pd_meas_2theta_range_inc 0.017001
_pd_meas_2theta_range_max 99.99300
_pd_meas_2theta_range_min 5.11600
_pd_meas_number_of_points 5582
_pd_proc_2theta_range_inc 0.017001
_pd_proc_2theta_range_max 99.8618
_pd_proc_2theta_range_min 4.9848
_pd_proc_ls_pref_orient_corr ' ?'
_pd_proc_ls_prof_R_factor 1.5258
_pd_proc_ls_prof_wR_expected 1.8280
_pd_proc_ls_prof_wR_factor 2.0003
_pd_proc_wavelength 1.540510
_pd_spec_mounting ' ?'
_refine_diff_density_min -1.95
_refine_ls_hydrogen_treatment refxyz
_refine_ls_number_parameters 66
_refine_ls_number_reflns 425
_refine_ls_number_restraints 0
_refine_ls_R_I_factor 3.0467
_reflns_number_total 200
_cod_data_source_file c3dt51812d.txt
_cod_data_source_block FeF5Htaz
_cod_depositor_comments
;
The following automatic conversions were performed:

'_symmetry_cell_setting' value 'Orthorhombic' changed to
'orthorhombic' according to
/home/saulius/struct/CIF-dictionaries/cif_core.dic dictionary named
'cif_core.dic' version 2.4.2 from 2011-04-26.

Automatic conversion script
Id: cif_fix_values 1891 2012-01-12 08:04:46Z andrius 

The following automatic conversions were performed:

'_exptl_crystal_density_meas' value 'not measured' was changed to '?'
- the value is perceived as not measured.

Automatic conversion script
Id: cif_fix_values 3008 2015-01-20 13:52:24Z robertas 
;
_cod_original_cell_volume 648.97(4)
_cod_database_code 7023703
_pd_proc_ls_prof_cr_factor 14.2800
_pd_proc_ls_prof_cwr_factor 8.8686
_pd_proc_ls_prof_cwr_expected 8.1043
_pd_proc_ls_prof_chi2 1.1975
_pd_proc_ls_prof_echi2 1.2381

loop_
_symmetry_equiv_pos_as_xyz
x,y,z
x+1/2,-y+1/2,-z+1/2
-x+1/2,y,-z+1/2
-x,-y+1/2,z
-x,-y,-z
-x+1/2,y+1/2,z+1/2
x+1/2,-y,z+1/2
x,y+1/2,-z
x+1/2,y+1/2,z+1/2
x,-y,-z
-x,y+1/2,-z
-x+1/2,-y,z+1/2
-x+1/2,-y+1/2,-z+1/2
-x,y,z
x,-y+1/2,z
x+1/2,y,-z+1/2

loop_
_atom_site_label
_atom_site_fract_x
_atom_site_fract_y
_atom_site_fract_z
_atom_site_U_iso_or_equiv
_atom_site_occupancy
_atom_site_adp_type
_atom_site_type_symbol
Fe1 0.50000 0.50000 0.50000 0.0139(8) 1.00000 Uiso Fe
Fe2 0.75000 0.75000 0.75000 0.0212(8) 1.00000 Uiso Fe
F1 0.50000 0.75000 0.4318(5) 0.014(2) 1.00000 Uiso F
F2 0.6461(3) 0.5537(4) 0.6367(2) 0.0197(11) 1.00000 Uiso F
N1 0.9258(5) 0.75000 0.5845(6) 0.022(3) 1.00000 Uiso N
N2 1.00000 0.75000 0.3695(7) 0.022(3) 1.00000 Uiso N
C1 0.8845(7) 0.75000 0.4590(9) 0.044(4) 1.00000 Uiso C
H1 0.78030 0.75000 0.41930 0.01267 1.00000 Uiso H
H2 1.00000 0.75000 0.27110 0.01267 1.00000 Uiso H

loop_
_atom_type_symbol
_atom_type_scat_dispersion_real
_atom_type_scat_dispersion_imag
_atom_type_scat_source
Fe -1.134 3.197 'International Tables Vol C Tables 4.2.6.8 and 6.1.1.4'
F 0.0727 0.0534 'International Tables Vol C Tables 4.2.6.8 and 6.1.1.4'
N 0.0311 0.0180 'International Tables Vol C Tables 4.2.6.8 and 6.1.1.4'
C 0.0181 0.0091 'International Tables Vol C Tables 4.2.6.8 and 6.1.1.4'
H 0.0000 0.0000 'International Tables Vol C Tables 4.2.6.8 and 6.1.1.4'

loop_
_geom_angle_atom_site_label_1
_geom_angle_atom_site_label_2
_geom_angle_atom_site_label_3
_geom_angle
_geom_angle_site_symmetry_3
F1 Fe1 F1 89.93(5) 2_666
F1 Fe1 F2 73.90(9) 3_555
F1 Fe1 F2 91.75(13) 4_666
F2 Fe2 F2 89.76(8) 4_575

loop_
_geom_bond_atom_site_label_1
_geom_bond_atom_site_label_2
_geom_bond_distance
_geom_bond_site_symmetry_2
Fe1 F1 1.9805(15) .
Fe1 F1 1.9805(15) 5_666
Fe1 F2 1.904(2) .
Fe1 F2 1.904(2) 5_666
Fe1 F2 1.904(2) 10_566
Fe1 F2 1.904(2) 14_655
Fe2 F2 2.053(3) .
Fe2 F2 2.053(3) 3_656
Fe2 F2 2.053(3) 13_666
Fe2 F2 2.053(3) 15_565
Fe2 N1 2.246(5) .
Fe2 N1 2.246(5) 3_656
N1 N1 1.359(6) 4_765
N1 C1 1.247(10) .
N2 C1 1.355(8) .
